data_2237349
loop_
_publ_author_name
'Paramasivam, S.'
'Purushothaman, Santhanagopalan'
'Seshadri, P. R.'
'Raghunathan, Raghavachary'

_publ_section_title
;
 1-(4-{2-[(<i>E</i>)-3-(4-Chlorophenyl)-3-oxoprop-1-en-1-yl]phenoxy}butyl)-1<i>H</i>-indole-3-carbaldehyde
;
_journal_coeditor_code KP2444
_journal_issue 2
_journal_name_full 'Acta Crystallographica Section E'
_journal_page_first o314
_journal_page_last o315
_journal_paper_doi 10.1107/S1600536813002456
_journal_volume 69
_journal_year 2013
_chemical_formula_iupac 'C28 H24 Cl N O3'
_chemical_formula_moiety 'C28 H24 Cl N O3'
_chemical_formula_sum 'C28 H24 Cl N O3'
_chemical_formula_weight 457.93
_chemical_name_systematic
1-(4-{2-[(<i>E</i>)-3-(4-Chlorophenyl)-3-oxoprop-1-en-1-yl]phenoxy}butyl)-1<i>H</i>-indole-3-carbaldehyde
_space_group_IT_number 14
_symmetry_cell_setting monoclinic
_symmetry_space_group_name_Hall '-P 2yn'
_symmetry_space_group_name_H-M 'P 1 21/n 1'
_atom_sites_solution_hydrogens geom
_atom_sites_solution_primary direct
_atom_sites_solution_secondary difmap
_audit_creation_method SHELXL-97
_cell_angle_alpha 90.00
_cell_angle_beta 93.198(2)
_cell_angle_gamma 90.00
_cell_formula_units_Z 4
_cell_length_a 8.7126(3)
_cell_length_b 19.1311(6)
_cell_length_c 13.9338(4)
_cell_measurement_reflns_used 5782
_cell_measurement_temperature 298(2)
_cell_measurement_theta_max 28.34
_cell_measurement_theta_min 1.81
_cell_volume 2318.89(13)
_computing_cell_refinement 'SAINT (Bruker, 2008)'
_computing_data_collection 'APEX2 (Bruker, 2008)'
_computing_data_reduction 'SAINT (Bruker, 2008)'
_computing_molecular_graphics 'ORTEP-3 for Windowa (Farrugia, 2012) and PLATON (Spek, 2009)'
_computing_publication_material
;
SHELXL97 (Sheldrick, 2008), PLATON (Spek, 2009) and publCIF
(Westrip, 2010)
;
_computing_structure_refinement 'SHELXL97 (Sheldrick, 2008)'
_computing_structure_solution 'SHELXS97 (Sheldrick, 2008)'
_diffrn_ambient_temperature 298(2)
_diffrn_measured_fraction_theta_full 0.997
_diffrn_measured_fraction_theta_max 0.997
_diffrn_measurement_device_type 'Bruker SMART APEXII area-detector'
_diffrn_measurement_method '\w and \f scans'
_diffrn_radiation_monochromator graphite
_diffrn_radiation_source 'fine-focus sealed tube'
_diffrn_radiation_type MoK\a
_diffrn_radiation_wavelength 0.71073
_diffrn_reflns_av_R_equivalents 0.0263
_diffrn_reflns_av_sigmaI/netI 0.0254
_diffrn_reflns_limit_h_max 11
_diffrn_reflns_limit_h_min -8
_diffrn_reflns_limit_k_max 21
_diffrn_reflns_limit_k_min -25
_diffrn_reflns_limit_l_max 18
_diffrn_reflns_limit_l_min -18
_diffrn_reflns_number 22253
_diffrn_reflns_theta_full 28.34
_diffrn_reflns_theta_max 28.34
_diffrn_reflns_theta_min 1.81
_exptl_absorpt_coefficient_mu 0.195
_exptl_absorpt_correction_type none
_exptl_crystal_colour colourless
_exptl_crystal_density_diffrn 1.312
_exptl_crystal_density_method 'not measured'
_exptl_crystal_description block
_exptl_crystal_F_000 960
_exptl_crystal_size_max 0.20
_exptl_crystal_size_mid 0.20
_exptl_crystal_size_min 0.20
_refine_diff_density_max 0.387
_refine_diff_density_min -0.456
_refine_ls_extinction_method none
_refine_ls_goodness_of_fit_ref 1.026
_refine_ls_hydrogen_treatment constr
_refine_ls_matrix_type full
_refine_ls_number_parameters 298
_refine_ls_number_reflns 5782
_refine_ls_number_restraints 0
_refine_ls_restrained_S_all 1.026
_refine_ls_R_factor_all 0.0739
_refine_ls_R_factor_gt 0.0493
_refine_ls_shift/su_max 0.000
_refine_ls_shift/su_mean 0.000
_refine_ls_structure_factor_coef Fsqd
_refine_ls_weighting_details 'calc w=1/[\s^2^(Fo^2^)+(0.0591P)^2^+0.7822P] where P=(Fo^2^+2Fc^2^)/3'
_refine_ls_weighting_scheme calc
_refine_ls_wR_factor_gt 0.1266
_refine_ls_wR_factor_ref 0.1446
_reflns_number_gt 4060
_reflns_number_total 5782
_reflns_threshold_expression I>2sigma(I)
_cod_data_source_file kp2444.cif
_cod_data_source_block I
_cod_original_sg_symbol_H-M 'P 21/n'
_cod_database_code 2237349
_cod_database_fobs_code 2237349

loop_
_symmetry_equiv_pos_as_xyz
'x, y, z'
'-x+1/2, y+1/2, -z+1/2'
'-x, -y, -z'
'x-1/2, -y-1/2, z-1/2'

loop_
_atom_site_type_symbol
_atom_site_label
_atom_site_fract_x
_atom_site_fract_y
_atom_site_fract_z
_atom_site_U_iso_or_equiv
_atom_site_adp_type
_atom_site_calc_flag
_atom_site_refinement_flags
_atom_site_occupancy
_atom_site_symmetry_multiplicity
C C1 -0.0037(3) 0.70610(12) 0.90463(15) 0.0675(5) Uani d . 1 1
C C2 0.0110(3) 0.63646(12) 0.88447(16) 0.0743(6) Uani d . 1 1
H H2 -0.0351 0.6177 0.8284 0.089 Uiso calc R 1 1
C C3 0.0951(3) 0.59454(11) 0.94836(14) 0.0656(5) Uani d . 1 1
H H3 0.1071 0.5474 0.9341 0.079 Uiso calc R 1 1
C C4 0.1623(2) 0.62099(10) 1.03343(13) 0.0526(4) Uani d . 1 1
C C5 0.1383(3) 0.69100(11) 1.05371(16) 0.0700(6) Uani d . 1 1
H H5 0.1781 0.7095 1.1116 0.084 Uiso calc R 1 1
C C6 0.0566(3) 0.73364(12) 0.98970(18) 0.0776(7) Uani d . 1 1
H H6 0.0423 0.7806 1.0039 0.093 Uiso calc R 1 1
C C7 0.2526(2) 0.57743(10) 1.10492(13) 0.0559(4) Uani d . 1 1
C C8 0.3047(2) 0.50761(10) 1.07578(13) 0.0552(4) Uani d . 1 1
H H8 0.2842 0.4926 1.0129 0.066 Uiso calc R 1 1
C C9 0.3803(2) 0.46590(9) 1.13797(12) 0.0488(4) Uani d . 1 1
H H9 0.3943 0.4842 1.1997 0.059 Uiso calc R 1 1
C C10 0.44511(19) 0.39676(9) 1.12663(11) 0.0450(4) Uani d . 1 1
C C11 0.5351(2) 0.36906(10) 1.20364(12) 0.0535(4) Uani d . 1 1
H H11 0.5511 0.3958 1.2590 0.064 Uiso calc R 1 1
C C12 0.6008(3) 0.30409(11) 1.20085(14) 0.0647(5) Uani d . 1 1
H H12 0.6605 0.2874 1.2533 0.078 Uiso calc R 1 1
C C13 0.5775(3) 0.26396(11) 1.11985(15) 0.0688(6) Uani d . 1 1
H H13 0.6221 0.2199 1.1174 0.083 Uiso calc R 1 1
C C14 0.4884(3) 0.28835(10) 1.04196(13) 0.0609(5) Uani d . 1 1
H H14 0.4723 0.2604 0.9878 0.073 Uiso calc R 1 1
C C15 0.4230(2) 0.35419(9) 1.04394(11) 0.0472(4) Uani d . 1 1
C C16 0.2994(3) 0.33837(10) 0.88721(13) 0.0632(5) Uani d . 1 1
H H16A 0.2491 0.2958 0.9063 0.076 Uiso calc R 1 1
H H16B 0.3921 0.3260 0.8558 0.076 Uiso calc R 1 1
C C17 0.1931(3) 0.38074(11) 0.82024(13) 0.0612(5) Uani d . 1 1
H H17A 0.1520 0.3506 0.7690 0.073 Uiso calc R 1 1
H H17B 0.1074 0.3973 0.8556 0.073 Uiso calc R 1 1
C C18 0.2704(2) 0.44254(11) 0.77648(12) 0.0571(5) Uani d . 1 1
H H18A 0.3509 0.4258 0.7370 0.068 Uiso calc R 1 1
H H18B 0.3183 0.4708 0.8276 0.068 Uiso calc R 1 1
C C19 0.1603(2) 0.48804(10) 0.71534(12) 0.0583(5) Uani d . 1 1
H H19A 0.0824 0.5064 0.7556 0.070 Uiso calc R 1 1
H H19B 0.2167 0.5274 0.6911 0.070 Uiso calc R 1 1
C C20 -0.0653(2) 0.43252(9) 0.62598(12) 0.0485(4) Uani d . 1 1
H H20 -0.1354 0.4400 0.6729 0.058 Uiso calc R 1 1
C C21 -0.09949(19) 0.40123(9) 0.53853(11) 0.0445(4) Uani d . 1 1
C C22 -0.2501(2) 0.37870(11) 0.50518(14) 0.0564(5) Uani d . 1 1
H H22 -0.3284 0.3832 0.5475 0.068 Uiso calc R 1 1
C C23 0.04045(18) 0.39990(8) 0.48909(11) 0.0404(3) Uani d . 1 1
C C24 0.15337(18) 0.43141(8) 0.55073(11) 0.0420(3) Uani d . 1 1
C C25 0.3043(2) 0.43976(10) 0.52522(13) 0.0526(4) Uani d . 1 1
H H25 0.3779 0.4609 0.5665 0.063 Uiso calc R 1 1
C C26 0.3401(2) 0.41551(11) 0.43653(14) 0.0596(5) Uani d . 1 1
H H26 0.4400 0.4207 0.4172 0.071 Uiso calc R 1 1
C C27 0.2308(2) 0.38327(11) 0.37477(13) 0.0583(5) Uani d . 1 1
H H27 0.2594 0.3668 0.3155 0.070 Uiso calc R 1 1
C C28 0.0807(2) 0.37520(10) 0.39963(11) 0.0492(4) Uani d . 1 1
H H28 0.0082 0.3538 0.3578 0.059 Uiso calc R 1 1
N N1 0.08465(17) 0.45088(7) 0.63409(9) 0.0469(3) Uani d . 1 1
O O1 0.2827(2) 0.59973(9) 1.18603(10) 0.0837(5) Uani d . 1 1
O O2 0.33578(16) 0.38163(6) 0.96938(8) 0.0570(3) Uani d . 1 1
O O3 -0.28421(16) 0.35426(9) 0.42671(11) 0.0757(4) Uani d . 1 1
Cl Cl1 -0.10168(10) 0.76018(4) 0.82139(5) 0.1058(3) Uani d . 1 1

loop_
_atom_site_aniso_label
_atom_site_aniso_U_11
_atom_site_aniso_U_22
_atom_site_aniso_U_33
_atom_site_aniso_U_12
_atom_site_aniso_U_13
_atom_site_aniso_U_23
C1 0.0800(14) 0.0584(12) 0.0639(12) 0.0172(11) 0.0030(10) -0.0019(10)
C2 0.0966(17) 0.0648(14) 0.0599(12) 0.0149(12) -0.0089(11) -0.0127(10)
C3 0.0897(15) 0.0488(11) 0.0576(11) 0.0095(10) -0.0022(10) -0.0117(9)
C4 0.0585(10) 0.0466(10) 0.0532(9) 0.0020(8) 0.0097(8) -0.0081(8)
C5 0.0835(15) 0.0548(12) 0.0704(13) 0.0083(11) -0.0079(11) -0.0187(10)
C6 0.0954(17) 0.0479(12) 0.0880(16) 0.0151(11) -0.0086(13) -0.0162(11)
C7 0.0657(11) 0.0528(11) 0.0494(9) 0.0014(9) 0.0058(8) -0.0109(8)
C8 0.0714(12) 0.0496(11) 0.0441(9) 0.0032(9) -0.0005(8) -0.0074(8)
C9 0.0542(10) 0.0505(10) 0.0416(8) -0.0067(8) 0.0022(7) -0.0085(7)
C10 0.0502(9) 0.0462(9) 0.0384(7) -0.0065(7) 0.0006(6) -0.0016(7)
C11 0.0612(11) 0.0578(11) 0.0405(8) -0.0055(9) -0.0066(7) -0.0034(8)
C12 0.0793(14) 0.0593(12) 0.0532(10) 0.0047(10) -0.0170(9) 0.0061(9)
C13 0.0935(15) 0.0495(12) 0.0615(11) 0.0115(11) -0.0135(11) 0.0028(9)
C14 0.0893(14) 0.0453(10) 0.0466(9) 0.0052(10) -0.0090(9) -0.0045(8)
C15 0.0603(10) 0.0439(9) 0.0369(7) -0.0039(8) -0.0040(7) 0.0006(7)
C16 0.0968(15) 0.0458(10) 0.0446(9) -0.0043(10) -0.0178(9) -0.0066(8)
C17 0.0779(13) 0.0559(12) 0.0475(9) -0.0123(10) -0.0173(9) -0.0022(8)
C18 0.0674(11) 0.0611(12) 0.0414(8) -0.0094(9) -0.0101(8) -0.0029(8)
C19 0.0799(13) 0.0482(11) 0.0452(9) -0.0041(9) -0.0111(9) -0.0047(8)
C20 0.0539(10) 0.0498(10) 0.0417(8) 0.0056(8) 0.0022(7) 0.0074(7)
C21 0.0471(9) 0.0440(9) 0.0415(8) 0.0005(7) -0.0035(6) 0.0086(7)
C22 0.0489(10) 0.0632(12) 0.0565(10) -0.0022(8) -0.0014(8) 0.0116(9)
C23 0.0458(8) 0.0368(8) 0.0377(7) 0.0003(6) -0.0057(6) 0.0084(6)
C24 0.0482(9) 0.0373(8) 0.0397(7) 0.0006(7) -0.0046(6) 0.0060(6)
C25 0.0482(9) 0.0525(11) 0.0560(10) -0.0046(8) -0.0082(7) 0.0065(8)
C26 0.0476(10) 0.0700(13) 0.0613(11) 0.0019(9) 0.0047(8) 0.0082(10)
C27 0.0614(11) 0.0666(13) 0.0473(9) 0.0066(9) 0.0075(8) 0.0010(8)
C28 0.0569(10) 0.0498(10) 0.0401(8) 0.0007(8) -0.0051(7) 0.0022(7)
N1 0.0575(8) 0.0443(8) 0.0380(7) 0.0004(6) -0.0065(6) 0.0009(6)
O1 0.1221(14) 0.0712(10) 0.0562(8) 0.0217(9) -0.0091(8) -0.0221(7)
O2 0.0842(9) 0.0449(7) 0.0396(6) 0.0066(6) -0.0160(6) -0.0055(5)
O3 0.0594(8) 0.1004(12) 0.0651(9) -0.0151(8) -0.0157(7) -0.0039(8)
Cl1 0.1481(7) 0.0834(5) 0.0832(4) 0.0471(5) -0.0170(4) -0.0014(3)

loop_
_atom_type_symbol
_atom_type_description
_atom_type_scat_dispersion_real
_atom_type_scat_dispersion_imag
_atom_type_scat_source
C C 0.0033 0.0016 'International Tables Vol C Tables 4.2.6.8 and 6.1.1.4'
H H 0.0000 0.0000 'International Tables Vol C Tables 4.2.6.8 and 6.1.1.4'
N N 0.0061 0.0033 'International Tables Vol C Tables 4.2.6.8 and 6.1.1.4'
O O 0.0106 0.0060 'International Tables Vol C Tables 4.2.6.8 and 6.1.1.4'
Cl Cl 0.1484 0.1585 'International Tables Vol C Tables 4.2.6.8 and 6.1.1.4'

loop_
_geom_angle_atom_site_label_1
_geom_angle_atom_site_label_2
_geom_angle_atom_site_label_3
_geom_angle
C2 C1 C6 121.0(2)
C2 C1 Cl1 119.29(18)
C6 C1 Cl1 119.75(17)
C1 C2 C3 119.1(2)
C1 C2 H2 120.5
C3 C2 H2 120.5
C2 C3 C4 121.55(19)
C2 C3 H3 119.2
C4 C3 H3 119.2
C5 C4 C3 117.70(19)
C5 C4 C7 118.95(17)
C3 C4 C7 123.30(17)
C6 C5 C4 121.2(2)
C6 C5 H5 119.4
C4 C5 H5 119.4
C1 C6 C5 119.4(2)
C1 C6 H6 120.3
C5 C6 H6 120.3
O1 C7 C8 121.14(18)
O1 C7 C4 120.06(17)
C8 C7 C4 118.80(15)
C9 C8 C7 120.95(16)
C9 C8 H8 119.5
C7 C8 H8 119.5
C8 C9 C10 131.29(16)
C8 C9 H9 114.4
C10 C9 H9 114.4
C11 C10 C15 116.86(16)
C11 C10 C9 117.85(15)
C15 C10 C9 125.28(15)
C12 C11 C10 122.66(17)
C12 C11 H11 118.7
C10 C11 H11 118.7
C11 C12 C13 119.26(18)
C11 C12 H12 120.4
C13 C12 H12 120.4
C12 C13 C14 120.61(19)
C12 C13 H13 119.7
C14 C13 H13 119.7
C13 C14 C15 120.43(17)
C13 C14 H14 119.8
C15 C14 H14 119.8
O2 C15 C14 123.39(15)
O2 C15 C10 116.42(15)
C14 C15 C10 120.19(16)
O2 C16 C17 106.49(16)
O2 C16 H16A 110.4
C17 C16 H16A 110.4
O2 C16 H16B 110.4
C17 C16 H16B 110.4
H16A C16 H16B 108.6
C18 C17 C16 113.45(17)
C18 C17 H17A 108.9
C16 C17 H17A 108.9
C18 C17 H17B 108.9
C16 C17 H17B 108.9
H17A C17 H17B 107.7
C17 C18 C19 113.20(16)
C17 C18 H18A 108.9
C19 C18 H18A 108.9
C17 C18 H18B 108.9
C19 C18 H18B 108.9
H18A C18 H18B 107.8
N1 C19 C18 113.48(15)
N1 C19 H19A 108.9
C18 C19 H19A 108.9
N1 C19 H19B 108.9
C18 C19 H19B 108.9
H19A C19 H19B 107.7
N1 C20 C21 110.35(15)
N1 C20 H20 124.8
C21 C20 H20 124.8
C20 C21 C23 106.59(14)
C20 C21 C22 124.54(17)
C23 C21 C22 128.79(16)
O3 C22 C21 125.64(18)
O3 C22 H22 117.2
C21 C22 H22 117.2
C28 C23 C24 119.25(15)
C28 C23 C21 134.26(15)
C24 C23 C21 106.49(14)
N1 C24 C25 129.92(15)
N1 C24 C23 107.87(14)
C25 C24 C23 122.20(15)
C26 C25 C24 117.22(17)
C26 C25 H25 121.4
C24 C25 H25 121.4
C25 C26 C27 121.62(18)
C25 C26 H26 119.2
C27 C26 H26 119.2
C28 C27 C26 121.32(17)
C28 C27 H27 119.3
C26 C27 H27 119.3
C27 C28 C23 118.38(16)
C27 C28 H28 120.8
C23 C28 H28 120.8
C20 N1 C24 108.69(14)
C20 N1 C19 125.67(15)
C24 N1 C19 125.58(15)
C15 O2 C16 118.49(14)

loop_
_geom_bond_atom_site_label_1
_geom_bond_atom_site_label_2
_geom_bond_distance
C1 C2 1.369(3)
C1 C6 1.374(3)
C1 Cl1 1.742(2)
C2 C3 1.378(3)
C2 H2 0.9300
C3 C4 1.388(3)
C3 H3 0.9300
C4 C5 1.387(3)
C4 C7 1.489(3)
C5 C6 1.377(3)
C5 H5 0.9300
C6 H6 0.9300
C7 O1 1.223(2)
C7 C8 1.475(3)
C8 C9 1.326(3)
C8 H8 0.9300
C9 C10 1.450(3)
C9 H9 0.9300
C10 C11 1.398(2)
C10 C15 1.415(2)
C11 C12 1.370(3)
C11 H11 0.9300
C12 C13 1.371(3)
C12 H12 0.9300
C13 C14 1.380(3)
C13 H13 0.9300
C14 C15 1.383(3)
C14 H14 0.9300
C15 O2 1.3583(19)
C16 O2 1.434(2)
C16 C17 1.513(3)
C16 H16A 0.9700
C16 H16B 0.9700
C17 C18 1.506(3)
C17 H17A 0.9700
C17 H17B 0.9700
C18 C19 1.520(3)
C18 H18A 0.9700
C18 H18B 0.9700
C19 N1 1.462(2)
C19 H19A 0.9700
C19 H19B 0.9700
C20 N1 1.352(2)
C20 C21 1.375(2)
C20 H20 0.9300
C21 C23 1.434(2)
C21 C22 1.434(2)
C22 O3 1.211(2)
C22 H22 0.9300
C23 C28 1.396(2)
C23 C24 1.405(2)
C24 N1 1.387(2)
C24 C25 1.390(2)
C25 C26 1.372(3)
C25 H25 0.9300
C26 C27 1.392(3)
C26 H26 0.9300
C27 C28 1.380(3)
C27 H27 0.9300
C28 H28 0.9300

loop_
_geom_hbond_atom_site_label_D
_geom_hbond_atom_site_label_H
_geom_hbond_atom_site_label_A
_geom_hbond_site_symmetry_A
_geom_hbond_distance_DH
_geom_hbond_distance_HA
_geom_hbond_distance_DA
_geom_hbond_angle_DHA
_geom_hbond_publ_flag
C8 H8 O2 . 0.93 2.26 2.850(2) 120.8 y
C9 H9 O1 . 0.93 2.42 2.791(2) 103.9 ?
C20 H20 O1 3_567 0.93 2.52 3.374(2) 152.0 y

loop_
_geom_torsion_atom_site_label_1
_geom_torsion_atom_site_label_2
_geom_torsion_atom_site_label_3
_geom_torsion_atom_site_label_4
_geom_torsion
C6 C1 C2 C3 -3.7(4)
Cl1 C1 C2 C3 176.83(19)
C1 C2 C3 C4 1.4(4)
C2 C3 C4 C5 1.9(3)
C2 C3 C4 C7 179.3(2)
C3 C4 C5 C6 -2.9(3)
C7 C4 C5 C6 179.5(2)
C2 C1 C6 C5 2.7(4)
Cl1 C1 C6 C5 -177.9(2)
C4 C5 C6 C1 0.7(4)
C5 C4 C7 O1 12.0(3)
C3 C4 C7 O1 -165.4(2)
C5 C4 C7 C8 -167.82(19)
C3 C4 C7 C8 14.8(3)
O1 C7 C8 C9 2.8(3)
C4 C7 C8 C9 -177.42(18)
C7 C8 C9 C10 -178.63(18)
C8 C9 C10 C11 172.6(2)
C8 C9 C10 C15 -8.3(3)
C15 C10 C11 C12 0.3(3)
C9 C10 C11 C12 179.50(18)
C10 C11 C12 C13 -0.3(3)
C11 C12 C13 C14 -0.3(4)
C12 C13 C14 C15 0.9(4)
C13 C14 C15 O2 179.22(19)
C13 C14 C15 C10 -0.9(3)
C11 C10 C15 O2 -179.82(15)
C9 C10 C15 O2 1.1(3)
C11 C10 C15 C14 0.3(3)
C9 C10 C15 C14 -178.79(18)
O2 C16 C17 C18 68.2(2)
C16 C17 C18 C19 -175.60(16)
C17 C18 C19 N1 -60.3(2)
N1 C20 C21 C23 0.29(19)
N1 C20 C21 C22 -176.78(16)
C20 C21 C22 O3 176.1(2)
C23 C21 C22 O3 -0.3(3)
C20 C21 C23 C28 179.59(18)
C22 C21 C23 C28 -3.5(3)
C20 C21 C23 C24 -0.24(18)
C22 C21 C23 C24 176.67(17)
C28 C23 C24 N1 -179.75(14)
C21 C23 C24 N1 0.11(17)
C28 C23 C24 C25 0.9(2)
C21 C23 C24 C25 -179.28(15)
N1 C24 C25 C26 -179.55(17)
C23 C24 C25 C26 -0.3(3)
C24 C25 C26 C27 -0.6(3)
C25 C26 C27 C28 0.9(3)
C26 C27 C28 C23 -0.3(3)
C24 C23 C28 C27 -0.5(2)
C21 C23 C28 C27 179.67(18)
C21 C20 N1 C24 -0.22(19)
C21 C20 N1 C19 177.14(15)
C25 C24 N1 C20 179.39(17)
C23 C24 N1 C20 0.06(18)
C25 C24 N1 C19 2.0(3)
C23 C24 N1 C19 -177.31(15)
C18 C19 N1 C20 109.0(2)
C18 C19 N1 C24 -74.1(2)
C14 C15 O2 C16 5.0(3)
C10 C15 O2 C16 -174.84(17)
C17 C16 O2 C15 176.03(16)

loop_
_cod_related_entry_id
_cod_related_entry_database
_cod_related_entry_code
1 ChemSpider 30658312
